data_7034215
loop_
_publ_author_name
'Luan, Lindong'
'Li, Jing'
'Yin, Changzhen'
'Lin, Zhien'
'Huang, Hui'

_publ_section_title
;
 Solvent-free synthesis of new inorganic-organic hybrid solids with finely
 tuned manganese oxalate structures.
;
_journal_issue 13
_journal_name_full 'Dalton transactions (Cambridge, England : 2003)'
_journal_page_first 5974
_journal_page_last 5977
_journal_paper_doi 10.1039/c5dt00431d
_journal_volume 44
_journal_year 2015
_chemical_formula_sum 'C7 H13 Mn2 N2 O12 P'
_chemical_formula_weight 458.04
_chemical_name_systematic
; 
 ? 
;
_space_group_IT_number 14
_symmetry_cell_setting monoclinic
_symmetry_space_group_name_Hall '-P 2ybc'
_symmetry_space_group_name_H-M 'P 1 21/c 1'
_atom_sites_solution_hydrogens geom
_atom_sites_solution_primary direct
_atom_sites_solution_secondary difmap
_audit_creation_method SHELXL-97
_audit_update_record
;
2015-01-29 deposited with the CCDC.
2015-02-26 downloaded from the CCDC.
;
_cell_angle_alpha 90.00
_cell_angle_beta 93.837(2)
_cell_angle_gamma 90.00
_cell_formula_units_Z 8
_cell_length_a 15.8041(3)
_cell_length_b 16.2451(3)
_cell_length_c 11.5352(2)
_cell_measurement_reflns_used 7501
_cell_measurement_temperature 293(2)
_cell_measurement_theta_max 72.6160
_cell_measurement_theta_min 3.8440
_cell_volume 2954.90(9)
_computing_structure_refinement 'SHELXL-97 (Sheldrick, 1997)'
_computing_structure_solution 'SHELXS-97 (Sheldrick, 1990)'
_diffrn_ambient_temperature 293(2)
_diffrn_measured_fraction_theta_full 1.000
_diffrn_measured_fraction_theta_max 1.000
_diffrn_measurement_device_type 'New Gemini, Dual, Cu at zero, EosS2'
_diffrn_measurement_method '\w scans'
_diffrn_radiation_monochromator graphite
_diffrn_radiation_source 'fine-focus sealed tube'
_diffrn_radiation_type CuK\a
_diffrn_radiation_wavelength 1.54184
_diffrn_reflns_av_R_equivalents 0.0398
_diffrn_reflns_av_sigmaI/netI 0.0334
_diffrn_reflns_limit_h_max 18
_diffrn_reflns_limit_h_min -18
_diffrn_reflns_limit_k_max 16
_diffrn_reflns_limit_k_min -19
_diffrn_reflns_limit_l_max 10
_diffrn_reflns_limit_l_min -13
_diffrn_reflns_number 18797
_diffrn_reflns_theta_full 67.07
_diffrn_reflns_theta_max 67.07
_diffrn_reflns_theta_min 4.71
_exptl_absorpt_coefficient_mu 15.625
_exptl_absorpt_correction_T_max 1.00000
_exptl_absorpt_correction_T_min 0.56804
_exptl_absorpt_correction_type multi-scan
_exptl_absorpt_process_details
;
CrysAlisPro, Agilent Technologies,
Version 1.171.37.33 (release 27-03-2014 CrysAlis171 .NET)
(compiled Mar 27 2014,17:12:48)
Empirical absorption correction using spherical harmonics,
 implemented in SCALE3 ABSPACK scaling algorithm.
;
_exptl_crystal_colour yellow
_exptl_crystal_density_diffrn 2.059
_exptl_crystal_density_method 'not measured'
_exptl_crystal_description rod
_exptl_crystal_F_000 1840
_exptl_crystal_size_max 0.4
_exptl_crystal_size_mid 0.2
_exptl_crystal_size_min 0.2
_refine_diff_density_max 0.646
_refine_diff_density_min -0.606
_refine_diff_density_rms 0.113
_refine_ls_extinction_method none
_refine_ls_goodness_of_fit_ref 1.065
_refine_ls_hydrogen_treatment mixed
_refine_ls_matrix_type full
_refine_ls_number_parameters 441
_refine_ls_number_reflns 5270
_refine_ls_number_restraints 0
_refine_ls_restrained_S_all 1.065
_refine_ls_R_factor_all 0.0493
_refine_ls_R_factor_gt 0.0437
_refine_ls_shift/su_max 0.001
_refine_ls_shift/su_mean 0.000
_refine_ls_structure_factor_coef Fsqd
_refine_ls_weighting_details 'calc w=1/[\s^2^(Fo^2^)+(0.0773P)^2^+1.1087P] where P=(Fo^2^+2Fc^2^)/3'
_refine_ls_weighting_scheme calc
_refine_ls_wR_factor_gt 0.1157
_refine_ls_wR_factor_ref 0.1202
_reflns_number_gt 4648
_reflns_number_total 5270
_reflns_threshold_expression >2sigma(I)
_cod_data_source_file c5dt00431d2.cif
_cod_data_source_block 1
_cod_depositor_comments 'Adding full bibliography for 7034215--7034217.cif.'
_cod_original_cell_volume 2954.92(9)
_cod_original_sg_symbol_H-M P2(1)/c
_cod_database_code 7034215

loop_
_symmetry_equiv_pos_as_xyz
'x, y, z'
'-x, y+1/2, -z+1/2'
'-x, -y, -z'
'x, -y-1/2, z-1/2'

loop_
_atom_site_label
_atom_site_type_symbol
_atom_site_fract_x
_atom_site_fract_y
_atom_site_fract_z
_atom_site_U_iso_or_equiv
_atom_site_adp_type
_atom_site_occupancy
_atom_site_symmetry_multiplicity
_atom_site_calc_flag
_atom_site_refinement_flags
Mn1 Mn 0.80625(3) 0.41538(3) 0.21749(4) 0.01744(14) Uani 1 1 d .
Mn2 Mn 0.64177(3) 0.53986(3) 0.30518(5) 0.01940(15) Uani 1 1 d .
Mn3 Mn 0.30920(3) 0.41403(3) 0.19972(4) 0.01796(15) Uani 1 1 d .
Mn4 Mn 0.14426(3) 0.54177(3) 0.28377(4) 0.01864(15) Uani 1 1 d .
P1 P 0.24987(5) 0.21556(5) 0.17048(7) 0.02029(19) Uani 1 1 d .
P2 P 0.24551(5) 0.72191(5) 0.23775(7) 0.01937(19) Uani 1 1 d .
O1 O 0.26251(17) 0.29994(15) 0.2235(2) 0.0325(6) Uani 1 1 d .
O2 O 0.31451(16) 0.15535(16) 0.2227(2) 0.0309(6) Uani 1 1 d .
O3 O 0.24398(16) 0.21493(19) 0.0398(2) 0.0363(6) Uani 1 1 d .
O4 O 0.15841(15) 0.18866(16) 0.2096(2) 0.0302(6) Uani 1 1 d .
H1 H 0.1572 0.1386 0.2181 0.045 Uiso 1 1 calc R
O5 O 0.17731(17) 0.66323(16) 0.2728(2) 0.0322(6) Uani 1 1 d .
O6 O 0.24206(15) 0.80061(15) 0.3062(2) 0.0263(5) Uani 1 1 d .
O7 O 0.24373(15) 0.73353(18) 0.1083(2) 0.0340(6) Uani 1 1 d .
O8 O 0.33633(16) 0.68390(17) 0.2804(2) 0.0320(6) Uani 1 1 d .
H2 H 0.3392 0.6361 0.2580 0.048 Uiso 1 1 calc R
O9 O 0.74834(15) 0.45888(15) 0.3694(2) 0.0240(5) Uani 1 1 d .
O10 O 0.84333(16) 0.44284(17) 0.5197(2) 0.0297(6) Uani 1 1 d .
O11 O 0.65097(15) 0.54878(17) 0.4999(2) 0.0273(6) Uani 1 1 d .
O12 O 0.74640(15) 0.53316(16) 0.6502(2) 0.0239(5) Uani 1 1 d .
O13 O 0.56566(15) 0.42592(16) 0.3129(2) 0.0293(6) Uani 1 1 d .
O14 O 0.43754(14) 0.37705(15) 0.2569(2) 0.0264(5) Uani 1 1 d .
O15 O 0.51487(16) 0.57802(17) 0.2555(3) 0.0385(7) Uani 1 1 d .
O16 O 0.38401(15) 0.53219(15) 0.2145(2) 0.0289(6) Uani 1 1 d .
O17 O 0.32866(16) 0.42335(16) 0.0117(2) 0.0265(5) Uani 1 1 d .
O18 O 0.29633(14) 0.50360(15) -0.14246(19) 0.0216(5) Uani 1 1 d .
O19 O 0.20540(14) 0.49599(15) 0.12584(19) 0.0223(5) Uani 1 1 d .
O20 O 0.16457(15) 0.56611(16) -0.0344(2) 0.0261(5) Uani 1 1 d .
O21 O 0.06995(15) 0.42700(15) 0.2846(2) 0.0285(6) Uani 1 1 d .
O22 O -0.06091(14) 0.37838(15) 0.2499(2) 0.0262(5) Uani 1 1 d .
O23 O 0.01244(15) 0.58032(16) 0.2659(3) 0.0320(6) Uani 1 1 d .
O24 O -0.12023(15) 0.53364(15) 0.2488(3) 0.0305(6) Uani 1 1 d .
N1 N -0.10292(18) 0.2483(2) 0.5461(3) 0.0292(7) Uani 1 1 d .
H3 H -0.1384 0.2432 0.4832 0.035 Uiso 1 1 calc R
H4 H -0.1262 0.2805 0.5976 0.035 Uiso 1 1 calc R
H5 H -0.0925 0.1989 0.5771 0.035 Uiso 1 1 calc R
N2 N 0.10074(18) 0.27427(19) 0.3989(3) 0.0265(6) Uani 1 1 d .
H6 H 0.1227 0.2471 0.3411 0.032 Uiso 1 1 calc R
H7 H 0.1392 0.2780 0.4586 0.032 Uiso 1 1 calc R
H8 H 0.0856 0.3246 0.3750 0.032 Uiso 1 1 calc R
N3 N -0.61611(18) 0.2420(2) 0.4354(3) 0.0320(7) Uani 1 1 d .
H9 H -0.6173 0.2574 0.3613 0.038 Uiso 1 1 calc R
H10 H -0.6615 0.2619 0.4676 0.038 Uiso 1 1 calc R
H11 H -0.6164 0.1873 0.4396 0.038 Uiso 1 1 calc R
N4 N -0.38706(18) 0.2923(2) 0.4738(3) 0.0289(7) Uani 1 1 d .
H12 H -0.3980 0.3382 0.4334 0.035 Uiso 1 1 calc R
H13 H -0.3399 0.2693 0.4507 0.035 Uiso 1 1 calc R
H14 H -0.3801 0.3044 0.5491 0.035 Uiso 1 1 calc R
C1 C 0.7766(2) 0.4696(2) 0.4725(3) 0.0205(7) Uani 1 1 d .
C2 C 0.7181(2) 0.5231(2) 0.5464(3) 0.0197(6) Uani 1 1 d .
C3 C 0.4905(2) 0.4333(2) 0.2735(3) 0.0213(7) Uani 1 1 d .
C4 C 0.4607(2) 0.5229(2) 0.2446(3) 0.0227(7) Uani 1 1 d .
C5 C 0.2862(2) 0.4775(2) -0.0415(3) 0.0189(6) Uani 1 1 d .
C6 C 0.21145(19) 0.5179(2) 0.0219(3) 0.0187(6) Uani 1 1 d .
C7 C -0.0085(2) 0.4348(2) 0.2638(3) 0.0211(7) Uani 1 1 d .
C8 C -0.0413(2) 0.5247(2) 0.2590(3) 0.0218(7) Uani 1 1 d .
C9 C -0.0218(2) 0.2858(2) 0.5128(3) 0.0314(8) Uani 1 1 d .
H15 H 0.0138 0.2979 0.5825 0.038 Uiso 1 1 calc R
H16 H -0.0339 0.3373 0.4725 0.038 Uiso 1 1 calc R
C10 C 0.0250(2) 0.2294(2) 0.4359(3) 0.0296(8) Uani 1 1 d .
H17 H -0.0120 0.2155 0.3671 0.036 Uiso 1 1 calc R
C11 C 0.0550(3) 0.1506(3) 0.4965(4) 0.0386(9) Uani 1 1 d .
H18 H 0.0926 0.1218 0.4487 0.058 Uiso 1 1 calc R
H19 H 0.0069 0.1164 0.5093 0.058 Uiso 1 1 calc R
H20 H 0.0842 0.1639 0.5697 0.058 Uiso 1 1 calc R
C12 C -0.5388(2) 0.2740(3) 0.4978(3) 0.0317(8) Uani 1 1 d .
H21 H -0.5410 0.2633 0.5803 0.038 Uiso 1 1 calc R
H22 H -0.5359 0.3331 0.4870 0.038 Uiso 1 1 calc R
C13 C -0.4592(2) 0.2338(2) 0.4539(3) 0.0274(8) Uani 1 1 d .
H23 H -0.4686 0.2238 0.3703 0.033 Uiso 1 1 calc R
C14 C -0.4356(3) 0.1533(3) 0.5135(4) 0.0411(10) Uani 1 1 d .
H24 H -0.3882 0.1293 0.4780 0.062 Uiso 1 1 calc R
H25 H -0.4830 0.1163 0.5060 0.062 Uiso 1 1 calc R
H26 H -0.4206 0.1633 0.5943 0.062 Uiso 1 1 calc R

loop_
_atom_site_aniso_label
_atom_site_aniso_U_11
_atom_site_aniso_U_22
_atom_site_aniso_U_33
_atom_site_aniso_U_23
_atom_site_aniso_U_13
_atom_site_aniso_U_12
Mn1 0.0177(3) 0.0155(3) 0.0193(3) 0.00005(19) 0.00192(19) 0.00089(18)
Mn2 0.0166(3) 0.0199(3) 0.0215(3) 0.0012(2) -0.00038(19) 0.00009(19)
Mn3 0.0185(3) 0.0159(3) 0.0195(3) 0.00052(19) 0.00101(19) 0.00050(18)
Mn4 0.0161(3) 0.0183(3) 0.0215(3) 0.00112(19) 0.00047(19) -0.00072(18)
P1 0.0186(4) 0.0185(4) 0.0239(4) 0.0001(3) 0.0023(3) -0.0012(3)
P2 0.0188(4) 0.0171(4) 0.0224(4) 0.0000(3) 0.0031(3) 0.0005(3)
O1 0.0373(14) 0.0162(12) 0.0441(15) 0.0006(11) 0.0047(12) -0.0057(10)
O2 0.0335(13) 0.0245(13) 0.0340(14) -0.0046(11) -0.0024(11) 0.0083(10)
O3 0.0260(12) 0.0545(19) 0.0283(14) 0.0012(12) 0.0010(10) 0.0020(12)
O4 0.0269(12) 0.0205(13) 0.0443(15) 0.0000(11) 0.0104(11) -0.0030(10)
O5 0.0362(14) 0.0221(13) 0.0397(14) -0.0037(11) 0.0130(11) -0.0073(11)
O6 0.0280(12) 0.0179(12) 0.0329(13) -0.0021(10) 0.0011(10) 0.0030(9)
O7 0.0273(12) 0.0481(17) 0.0270(14) 0.0029(12) 0.0038(10) -0.0052(11)
O8 0.0308(13) 0.0263(14) 0.0382(14) -0.0083(11) -0.0025(11) 0.0089(11)
O9 0.0254(12) 0.0284(13) 0.0182(12) -0.0045(9) 0.0005(9) 0.0065(9)
O10 0.0257(12) 0.0414(16) 0.0217(12) -0.0011(11) -0.0002(10) 0.0131(11)
O11 0.0241(12) 0.0387(15) 0.0189(11) -0.0022(10) -0.0005(9) 0.0101(10)
O12 0.0255(12) 0.0299(13) 0.0163(11) -0.0039(9) 0.0012(9) 0.0056(10)
O13 0.0214(12) 0.0212(13) 0.0444(15) 0.0073(11) -0.0048(11) -0.0012(10)
O14 0.0204(11) 0.0192(12) 0.0392(14) 0.0026(10) -0.0016(10) 0.0003(9)
O15 0.0209(12) 0.0213(13) 0.071(2) 0.0048(13) -0.0098(13) -0.0003(10)
O16 0.0190(12) 0.0199(12) 0.0470(15) 0.0009(11) -0.0041(10) 0.0009(9)
O17 0.0324(13) 0.0280(13) 0.0193(11) 0.0053(10) 0.0041(10) 0.0097(10)
O18 0.0218(11) 0.0256(13) 0.0177(11) 0.0023(9) 0.0032(9) 0.0035(9)
O19 0.0221(11) 0.0253(13) 0.0197(11) 0.0023(9) 0.0033(9) 0.0040(9)
O20 0.0291(12) 0.0294(13) 0.0203(11) 0.0060(10) 0.0049(9) 0.0092(10)
O21 0.0178(11) 0.0208(13) 0.0465(15) 0.0036(11) -0.0013(10) -0.0001(9)
O22 0.0199(11) 0.0194(12) 0.0387(14) -0.0004(10) -0.0016(10) 0.0001(9)
O23 0.0200(12) 0.0192(13) 0.0561(17) -0.0003(12) -0.0030(11) 0.0000(10)
O24 0.0188(12) 0.0202(13) 0.0523(16) -0.0043(11) 0.0012(11) 0.0004(9)
N1 0.0220(14) 0.0333(17) 0.0329(17) 0.0045(14) 0.0068(12) 0.0055(12)
N2 0.0232(14) 0.0285(16) 0.0284(15) 0.0046(12) 0.0056(11) 0.0059(12)
N3 0.0237(14) 0.0420(19) 0.0300(17) -0.0046(14) 0.0004(12) -0.0016(13)
N4 0.0251(14) 0.0321(17) 0.0300(16) 0.0023(13) 0.0047(12) 0.0035(12)
C1 0.0215(15) 0.0200(16) 0.0206(16) -0.0002(13) 0.0046(13) 0.0006(13)
C2 0.0189(15) 0.0207(16) 0.0201(16) -0.0007(13) 0.0046(12) -0.0008(12)
C3 0.0190(15) 0.0204(17) 0.0245(16) 0.0025(13) 0.0025(13) 0.0025(13)
C4 0.0167(15) 0.0210(17) 0.0302(18) 0.0013(14) 0.0020(13) 0.0003(13)
C5 0.0206(15) 0.0172(16) 0.0189(15) -0.0019(12) 0.0013(12) -0.0018(12)
C6 0.0171(15) 0.0196(16) 0.0197(15) -0.0031(13) 0.0035(12) -0.0028(12)
C7 0.0205(16) 0.0184(16) 0.0244(16) 0.0014(13) 0.0018(12) 0.0031(13)
C8 0.0191(15) 0.0182(17) 0.0281(17) -0.0001(13) 0.0017(13) 0.0016(13)
C9 0.0287(17) 0.033(2) 0.033(2) -0.0004(16) 0.0063(15) 0.0003(15)
C10 0.0258(17) 0.030(2) 0.033(2) 0.0021(15) 0.0031(14) 0.0014(15)
C11 0.043(2) 0.029(2) 0.045(2) 0.0099(18) 0.0160(18) 0.0069(17)
C12 0.0223(17) 0.041(2) 0.031(2) -0.0059(16) 0.0006(14) 0.0012(16)
C13 0.0278(17) 0.0285(19) 0.0263(18) -0.0023(14) 0.0036(14) 0.0035(14)
C14 0.044(2) 0.028(2) 0.052(3) 0.0048(19) 0.0098(19) 0.0044(17)

loop_
_atom_type_symbol
_atom_type_description
_atom_type_scat_dispersion_real
_atom_type_scat_dispersion_imag
_atom_type_scat_source
C C 0.0181 0.0091 'International Tables Vol C Tables 4.2.6.8 and 6.1.1.4'
H H 0.0000 0.0000 'International Tables Vol C Tables 4.2.6.8 and 6.1.1.4'
Mn Mn -0.5299 2.8052 'International Tables Vol C Tables 4.2.6.8 and 6.1.1.4'
N N 0.0311 0.0180 'International Tables Vol C Tables 4.2.6.8 and 6.1.1.4'
O O 0.0492 0.0322 'International Tables Vol C Tables 4.2.6.8 and 6.1.1.4'
P P 0.2955 0.4335 'International Tables Vol C Tables 4.2.6.8 and 6.1.1.4'

loop_
_geom_angle_atom_site_label_1
_geom_angle_atom_site_label_2
_geom_angle_atom_site_label_3
_geom_angle
_geom_angle_site_symmetry_1
_geom_angle_site_symmetry_3
O6 Mn1 O9 103.61(10) 2_645 .
O6 Mn1 O22 96.81(10) 2_645 1_655
O9 Mn1 O22 113.95(9) . 1_655
O6 Mn1 O20 95.56(10) 2_645 3_665
O9 Mn1 O20 149.41(9) . 3_665
O22 Mn1 O20 86.66(9) 1_655 3_665
O6 Mn1 O18 103.55(9) 2_645 3_665
O9 Mn1 O18 77.49(9) . 3_665
O22 Mn1 O18 153.63(9) 1_655 3_665
O20 Mn1 O18 74.96(8) 3_665 3_665
O6 Mn1 O24 171.13(10) 2_645 1_655
O9 Mn1 O24 80.38(10) . 1_655
O22 Mn1 O24 74.32(9) 1_655 1_655
O20 Mn1 O24 84.21(10) 3_665 1_655
O18 Mn1 O24 84.98(9) 3_665 1_655
O2 Mn2 O15 90.72(11) 2_655 .
O2 Mn2 O13 165.97(10) 2_655 .
O15 Mn2 O13 75.58(10) . .
O2 Mn2 O9 109.93(10) 2_655 .
O15 Mn2 O9 159.29(10) . .
O13 Mn2 O9 83.88(9) . .
O2 Mn2 O11 95.67(10) 2_655 .
O15 Mn2 O11 104.24(11) . .
O13 Mn2 O11 90.72(10) . .
O9 Mn2 O11 73.03(9) . .
O2 Mn2 O18 89.22(10) 2_655 3_665
O15 Mn2 O18 108.32(11) . 3_665
O13 Mn2 O18 92.21(10) . 3_665
O9 Mn2 O18 74.63(8) . 3_665
O11 Mn2 O18 147.00(9) . 3_665
O1 Mn3 O12 94.79(11) . 3_666
O1 Mn3 O14 92.70(10) . .
O12 Mn3 O14 106.63(9) 3_666 .
O1 Mn3 O17 105.74(11) . .
O12 Mn3 O17 147.56(9) 3_666 .
O14 Mn3 O17 97.37(9) . .
O1 Mn3 O19 109.42(10) . .
O12 Mn3 O19 75.10(9) 3_666 .
O14 Mn3 O19 157.70(9) . .
O17 Mn3 O19 74.50(8) . .
O1 Mn3 O16 164.82(11) . .
O12 Mn3 O16 80.87(10) 3_666 .
O14 Mn3 O16 74.84(9) . .
O17 Mn3 O16 84.81(10) . .
O19 Mn3 O16 83.66(9) . .
O5 Mn4 O23 87.90(10) . .
O5 Mn4 O21 162.54(10) . .
O23 Mn4 O21 74.71(9) . .
O5 Mn4 O12 110.83(10) . 3_666
O23 Mn4 O12 156.30(10) . 3_666
O21 Mn4 O12 86.39(9) . 3_666
O5 Mn4 O19 98.27(10) . .
O23 Mn4 O19 118.72(10) . .
O21 Mn4 O19 88.96(10) . .
O12 Mn4 O19 74.21(8) 3_666 .
O5 Mn4 O10 87.14(11) . 3_666
O23 Mn4 O10 94.66(10) . 3_666
O21 Mn4 O10 95.67(10) . 3_666
O12 Mn4 O10 72.76(9) 3_666 3_666
O19 Mn4 O10 146.25(9) . 3_666
O3 P1 O1 114.20(17) . .
O3 P1 O2 112.97(15) . .
O1 P1 O2 111.05(16) . .
O3 P1 O4 106.48(15) . .
O1 P1 O4 103.35(15) . .
O2 P1 O4 108.03(15) . .
O7 P2 O6 114.55(16) . .
O7 P2 O5 112.23(16) . .
O6 P2 O5 110.05(15) . .
O7 P2 O8 108.01(15) . .
O6 P2 O8 103.18(14) . .
O5 P2 O8 108.24(16) . .
P1 O1 Mn3 144.91(18) . .
P1 O2 Mn2 139.70(16) . 2_645
P1 O4 H1 109.5 . .
P2 O5 Mn4 144.33(17) . .
P2 O6 Mn1 137.47(16) . 2_655
P2 O8 H2 109.5 . .
C1 O9 Mn1 132.4(2) . .
C1 O9 Mn2 116.6(2) . .
Mn1 O9 Mn2 106.06(10) . .
C1 O10 Mn4 114.5(2) . 3_666
C2 O11 Mn2 114.3(2) . .
C2 O12 Mn3 132.3(2) . 3_666
C2 O12 Mn4 118.4(2) . 3_666
Mn3 O12 Mn4 106.99(10) 3_666 3_666
C3 O13 Mn2 114.3(2) . .
C3 O14 Mn3 116.6(2) . .
C4 O15 Mn2 116.5(2) . .
C4 O16 Mn3 114.4(2) . .
C5 O17 Mn3 115.2(2) . .
C5 O18 Mn1 115.2(2) . 3_665
C5 O18 Mn2 138.0(2) . 3_665
Mn1 O18 Mn2 101.81(9) 3_665 3_665
C6 O19 Mn3 115.5(2) . .
C6 O19 Mn4 137.9(2) . .
Mn3 O19 Mn4 103.45(9) . .
C6 O20 Mn1 115.7(2) . 3_665
C7 O21 Mn4 115.8(2) . .
C7 O22 Mn1 116.3(2) . 1_455
C8 O23 Mn4 116.4(2) . .
C8 O24 Mn1 114.5(2) . 1_455
C9 N1 H3 109.5 . .
C9 N1 H4 109.5 . .
H3 N1 H4 109.5 . .
C9 N1 H5 109.5 . .
H3 N1 H5 109.5 . .
H4 N1 H5 109.5 . .
C10 N2 H6 109.5 . .
C10 N2 H7 109.5 . .
H6 N2 H7 109.5 . .
C10 N2 H8 109.5 . .
H6 N2 H8 109.5 . .
H7 N2 H8 109.5 . .
C12 N3 H9 109.5 . .
C12 N3 H10 109.5 . .
H9 N3 H10 109.5 . .
C12 N3 H11 109.5 . .
H9 N3 H11 109.5 . .
H10 N3 H11 109.5 . .
C13 N4 H12 109.5 . .
C13 N4 H13 109.5 . .
H12 N4 H13 109.5 . .
C13 N4 H14 109.5 . .
H12 N4 H14 109.5 . .
H13 N4 H14 109.5 . .
O10 C1 O9 127.5(3) . .
O10 C1 C2 118.4(3) . .
O9 C1 C2 114.1(3) . .
O11 C2 O12 127.7(3) . .
O11 C2 C1 118.4(3) . .
O12 C2 C1 113.9(3) . .
O14 C3 O13 126.8(3) . .
O14 C3 C4 117.5(3) . .
O13 C3 C4 115.7(3) . .
O15 C4 O16 126.3(3) . .
O15 C4 C3 117.1(3) . .
O16 C4 C3 116.6(3) . .
O17 C5 O18 126.7(3) . .
O17 C5 C6 117.6(3) . .
O18 C5 C6 115.7(3) . .
O20 C6 O19 126.8(3) . .
O20 C6 C5 117.7(3) . .
O19 C6 C5 115.5(3) . .
O22 C7 O21 126.5(3) . .
O22 C7 C8 118.3(3) . .
O21 C7 C8 115.1(3) . .
O23 C8 O24 126.5(3) . .
O23 C8 C7 117.4(3) . .
O24 C8 C7 116.1(3) . .
N1 C9 C10 111.5(3) . .
N1 C9 H15 109.3 . .
C10 C9 H15 109.3 . .
N1 C9 H16 109.3 . .
C10 C9 H16 109.3 . .
H15 C9 H16 108.0 . .
N2 C10 C9 107.9(3) . .
N2 C10 C11 108.2(3) . .
C9 C10 C11 113.1(3) . .
N2 C10 H17 109.2 . .
C9 C10 H17 109.2 . .
C11 C10 H17 109.2 . .
C10 C11 H18 109.5 . .
C10 C11 H19 109.5 . .
H18 C11 H19 109.5 . .
C10 C11 H20 109.5 . .
H18 C11 H20 109.5 . .
H19 C11 H20 109.5 . .
N3 C12 C13 111.1(3) . .
N3 C12 H21 109.4 . .
C13 C12 H21 109.4 . .
N3 C12 H22 109.4 . .
C13 C12 H22 109.4 . .
H21 C12 H22 108.0 . .
N4 C13 C14 108.6(3) . .
N4 C13 C12 108.3(3) . .
C14 C13 C12 113.6(3) . .
N4 C13 H23 108.7 . .
C14 C13 H23 108.7 . .
C12 C13 H23 108.7 . .
C13 C14 H24 109.5 . .
C13 C14 H25 109.5 . .
H24 C14 H25 109.5 . .
C13 C14 H26 109.5 . .
H24 C14 H26 109.5 . .
H25 C14 H26 109.5 . .

loop_
_geom_bond_atom_site_label_1
_geom_bond_atom_site_label_2
_geom_bond_distance
_geom_bond_site_symmetry_2
Mn1 O6 2.026(2) 2_645
Mn1 O9 2.150(2) .
Mn1 O22 2.192(2) 1_655
Mn1 O20 2.212(2) 3_665
Mn1 O18 2.218(2) 3_665
Mn1 O24 2.262(3) 1_655
Mn2 O2 2.032(3) 2_655
Mn2 O15 2.140(3) .
Mn2 O13 2.213(3) .
Mn2 O9 2.225(2) .
Mn2 O11 2.245(2) .
Mn2 O18 2.286(2) 3_665
Mn3 O1 2.020(3) .
Mn3 O12 2.170(2) 3_666
Mn3 O14 2.175(2) .
Mn3 O17 2.216(2) .
Mn3 O19 2.237(2) .
Mn3 O16 2.255(3) .
Mn4 O5 2.047(3) .
Mn4 O23 2.172(2) .
Mn4 O21 2.204(3) .
Mn4 O12 2.207(2) 3_666
Mn4 O19 2.245(2) .
Mn4 O10 2.276(2) 3_666
P1 O3 1.504(3) .
P1 O1 1.509(3) .
P1 O2 1.510(3) .
P1 O4 1.604(2) .
P2 O7 1.503(3) .
P2 O6 1.506(3) .
P2 O5 1.514(3) .
P2 O8 1.609(2) .
O2 Mn2 2.032(3) 2_645
O4 H1 0.8200 .
O6 Mn1 2.026(2) 2_655
O8 H2 0.8200 .
O9 C1 1.254(4) .
O10 C1 1.233(4) .
O10 Mn4 2.277(2) 3_666
O11 C2 1.230(4) .
O12 C2 1.260(4) .
O12 Mn3 2.170(2) 3_666
O12 Mn4 2.207(2) 3_666
O13 C3 1.249(4) .
O14 C3 1.245(4) .
O15 C4 1.240(4) .
O16 C4 1.247(4) .
O17 C5 1.243(4) .
O18 C5 1.260(4) .
O18 Mn1 2.218(2) 3_665
O18 Mn2 2.286(2) 3_665
O19 C6 1.261(4) .
O20 C6 1.232(4) .
O20 Mn1 2.212(2) 3_665
O21 C7 1.254(4) .
O22 C7 1.237(4) .
O22 Mn1 2.192(2) 1_455
O23 C8 1.238(4) .
O24 C8 1.254(4) .
O24 Mn1 2.262(2) 1_455
N1 C9 1.492(5) .
N1 H3 0.8900 .
N1 H4 0.8900 .
N1 H5 0.8900 .
N2 C10 1.488(4) .
N2 H6 0.8900 .
N2 H7 0.8900 .
N2 H8 0.8900 .
N3 C12 1.472(4) .
N3 H9 0.8900 .
N3 H10 0.8900 .
N3 H11 0.8900 .
N4 C13 1.490(5) .
N4 H12 0.8900 .
N4 H13 0.8900 .
N4 H14 0.8900 .
C1 C2 1.562(5) .
C3 C4 1.559(5) .
C5 C6 1.574(5) .
C7 C8 1.550(5) .
C9 C10 1.504(5) .
C9 H15 0.9700 .
C9 H16 0.9700 .
C10 C11 1.519(5) .
C10 H17 0.9800 .
C11 H18 0.9600 .
C11 H19 0.9600 .
C11 H20 0.9600 .
C12 C13 1.533(5) .
C12 H21 0.9700 .
C12 H22 0.9700 .
C13 C14 1.512(5) .
C13 H23 0.9800 .
C14 H24 0.9600 .
C14 H25 0.9600 .
C14 H26 0.9600 .

loop_
_geom_torsion_atom_site_label_1
_geom_torsion_atom_site_label_2
_geom_torsion_atom_site_label_3
_geom_torsion_atom_site_label_4
_geom_torsion
_geom_torsion_site_symmetry_1
_geom_torsion_site_symmetry_4
O3 P1 O1 Mn3 -27.2(4) . .
O2 P1 O1 Mn3 101.9(3) . .
O4 P1 O1 Mn3 -142.5(3) . .
O12 Mn3 O1 P1 170.2(3) 3_666 .
O14 Mn3 O1 P1 -82.9(3) . .
O17 Mn3 O1 P1 15.5(3) . .
O19 Mn3 O1 P1 94.3(3) . .
O16 Mn3 O1 P1 -117.2(4) . .
O3 P1 O2 Mn2 -38.8(3) . 2_645
O1 P1 O2 Mn2 -168.6(2) . 2_645
O4 P1 O2 Mn2 78.7(3) . 2_645
O7 P2 O5 Mn4 77.9(3) . .
O6 P2 O5 Mn4 -153.3(3) . .
O8 P2 O5 Mn4 -41.2(3) . .
O23 Mn4 O5 P2 -152.8(3) . .
O21 Mn4 O5 P2 -147.7(3) . .
O12 Mn4 O5 P2 42.1(3) 3_666 .
O19 Mn4 O5 P2 -34.1(3) . .
O10 Mn4 O5 P2 112.4(3) 3_666 .
O7 P2 O6 Mn1 29.0(3) . 2_655
O5 P2 O6 Mn1 -98.5(2) . 2_655
O8 P2 O6 Mn1 146.1(2) . 2_655
O6 Mn1 O9 C1 106.6(3) 2_645 .
O22 Mn1 O9 C1 2.6(3) 1_655 .
O20 Mn1 O9 C1 -126.2(3) 3_665 .
O18 Mn1 O9 C1 -152.3(3) 3_665 .
O24 Mn1 O9 C1 -65.3(3) 1_655 .
O6 Mn1 O9 Mn2 -100.12(11) 2_645 .
O22 Mn1 O9 Mn2 155.93(10) 1_655 .
O20 Mn1 O9 Mn2 27.2(2) 3_665 .
O18 Mn1 O9 Mn2 1.02(10) 3_665 .
O24 Mn1 O9 Mn2 87.97(11) 1_655 .
O2 Mn2 O9 C1 73.8(3) 2_655 .
O15 Mn2 O9 C1 -101.5(4) . .
O13 Mn2 O9 C1 -108.8(2) . .
O11 Mn2 O9 C1 -16.1(2) . .
O18 Mn2 O9 C1 157.2(3) 3_665 .
O2 Mn2 O9 Mn1 -84.42(13) 2_655 .
O15 Mn2 O9 Mn1 100.2(3) . .
O13 Mn2 O9 Mn1 92.99(12) . .
O11 Mn2 O9 Mn1 -174.38(13) . .
O18 Mn2 O9 Mn1 -1.01(9) 3_665 .
O2 Mn2 O11 C2 -93.1(3) 2_655 .
O15 Mn2 O11 C2 174.7(2) . .
O13 Mn2 O11 C2 99.4(3) . .
O9 Mn2 O11 C2 16.0(2) . .
O18 Mn2 O11 C2 4.2(4) 3_665 .
O2 Mn2 O13 C3 -4.7(6) 2_655 .
O15 Mn2 O13 C3 8.0(2) . .
O9 Mn2 O13 C3 -174.6(3) . .
O11 Mn2 O13 C3 112.5(3) . .
O18 Mn2 O13 C3 -100.3(2) 3_665 .
O1 Mn3 O14 C3 -169.8(3) . .
O12 Mn3 O14 C3 -74.0(3) 3_666 .
O17 Mn3 O14 C3 84.0(3) . .
O19 Mn3 O14 C3 17.2(4) . .
O16 Mn3 O14 C3 1.4(2) . .
O2 Mn2 O15 C4 171.6(3) 2_655 .
O13 Mn2 O15 C4 -5.3(3) . .
O9 Mn2 O15 C4 -12.8(5) . .
O11 Mn2 O15 C4 -92.4(3) . .
O18 Mn2 O15 C4 82.2(3) 3_665 .
O1 Mn3 O16 C4 37.1(5) . .
O12 Mn3 O16 C4 111.4(3) 3_666 .
O14 Mn3 O16 C4 1.3(2) . .
O17 Mn3 O16 C4 -97.8(3) . .
O19 Mn3 O16 C4 -172.7(3) . .
O1 Mn3 O17 C5 118.1(2) . .
O12 Mn3 O17 C5 -9.1(3) 3_666 .
O14 Mn3 O17 C5 -146.9(2) . .
O19 Mn3 O17 C5 11.9(2) . .
O16 Mn3 O17 C5 -73.0(2) . .
O1 Mn3 O19 C6 -110.4(2) . .
O12 Mn3 O19 C6 159.7(2) 3_666 .
O14 Mn3 O19 C6 62.2(4) . .
O17 Mn3 O19 C6 -8.8(2) . .
O16 Mn3 O19 C6 77.5(2) . .
O1 Mn3 O19 Mn4 85.97(12) . .
O12 Mn3 O19 Mn4 -3.90(9) 3_666 .
O14 Mn3 O19 Mn4 -101.5(2) . .
O17 Mn3 O19 Mn4 -172.45(12) . .
O16 Mn3 O19 Mn4 -86.10(11) . .
O5 Mn4 O19 C6 -44.4(3) . .
O23 Mn4 O19 C6 47.7(3) . .
O21 Mn4 O19 C6 119.6(3) . .
O12 Mn4 O19 C6 -153.8(3) 3_666 .
O10 Mn4 O19 C6 -141.7(3) 3_666 .
O5 Mn4 O19 Mn3 113.26(11) . .
O23 Mn4 O19 Mn3 -154.60(10) . .
O21 Mn4 O19 Mn3 -82.70(10) . .
O12 Mn4 O19 Mn3 3.85(9) 3_666 .
O10 Mn4 O19 Mn3 16.0(2) 3_666 .
O5 Mn4 O21 C7 1.4(5) . .
O23 Mn4 O21 C7 6.7(3) . .
O12 Mn4 O21 C7 172.2(3) 3_666 .
O19 Mn4 O21 C7 -113.5(3) . .
O10 Mn4 O21 C7 100.0(3) 3_666 .
O5 Mn4 O23 C8 175.3(3) . .
O21 Mn4 O23 C8 -3.1(3) . .
O12 Mn4 O23 C8 -41.4(4) 3_666 .
O19 Mn4 O23 C8 77.0(3) . .
O10 Mn4 O23 C8 -97.7(3) 3_666 .
Mn4 O10 C1 O9 -169.0(3) 3_666 .
Mn4 O10 C1 C2 10.6(4) 3_666 .
Mn1 O9 C1 O10 -15.2(6) . .
Mn2 O9 C1 O10 -166.3(3) . .
Mn1 O9 C1 C2 165.2(2) . .
Mn2 O9 C1 C2 14.0(4) . .
Mn2 O11 C2 O12 166.8(3) . .
Mn2 O11 C2 C1 -14.7(4) . .
Mn3 O12 C2 O11 7.4(6) 3_666 .
Mn4 O12 C2 O11 167.6(3) 3_666 .
Mn3 O12 C2 C1 -171.1(2) 3_666 .
Mn4 O12 C2 C1 -10.9(4) 3_666 .
O10 C1 C2 O11 -178.9(3) . .
O9 C1 C2 O11 0.8(5) . .
O10 C1 C2 O12 -0.3(5) . .
O9 C1 C2 O12 179.4(3) . .
Mn3 O14 C3 O13 175.3(3) . .
Mn3 O14 C3 C4 -3.5(4) . .
Mn2 O13 C3 O14 172.0(3) . .
Mn2 O13 C3 C4 -9.1(4) . .
Mn2 O15 C4 O16 -178.6(3) . .
Mn2 O15 C4 C3 2.5(4) . .
Mn3 O16 C4 O15 177.8(3) . .
Mn3 O16 C4 C3 -3.4(4) . .
O14 C3 C4 O15 -176.3(3) . .
O13 C3 C4 O15 4.8(5) . .
O14 C3 C4 O16 4.8(5) . .
O13 C3 C4 O16 -174.2(3) . .
Mn3 O17 C5 O18 167.3(3) . .
Mn3 O17 C5 C6 -13.2(4) . .
Mn1 O18 C5 O17 169.7(3) 3_665 .
Mn2 O18 C5 O17 20.4(5) 3_665 .
Mn1 O18 C5 C6 -9.8(4) 3_665 .
Mn2 O18 C5 C6 -159.1(2) 3_665 .
Mn1 O20 C6 O19 -177.6(3) 3_665 .
Mn1 O20 C6 C5 1.2(4) 3_665 .
Mn3 O19 C6 O20 -175.8(3) . .
Mn4 O19 C6 O20 -20.0(5) . .
Mn3 O19 C6 C5 5.3(4) . .
Mn4 O19 C6 C5 161.2(2) . .
O17 C5 C6 O20 -173.5(3) . .
O18 C5 C6 O20 6.0(5) . .
O17 C5 C6 O19 5.4(5) . .
O18 C5 C6 O19 -175.1(3) . .
Mn1 O22 C7 O21 179.1(3) 1_455 .
Mn1 O22 C7 C8 1.0(4) 1_455 .
Mn4 O21 C7 O22 173.2(3) . .
Mn4 O21 C7 C8 -8.7(4) . .
Mn4 O23 C8 O24 179.8(3) . .
Mn4 O23 C8 C7 -0.1(4) . .
Mn1 O24 C8 O23 172.9(3) 1_455 .
Mn1 O24 C8 C7 -7.2(4) 1_455 .
O22 C7 C8 O23 -175.6(3) . .
O21 C7 C8 O23 6.1(5) . .
O22 C7 C8 O24 4.5(5) . .
O21 C7 C8 O24 -173.8(3) . .
N1 C9 C10 N2 175.2(3) . .
N1 C9 C10 C11 -65.2(4) . .
N3 C12 C13 N4 153.1(3) . .
N3 C12 C13 C14 -86.2(4) . .
